data_7117687
loop_
_publ_author_name
'Anup Bhunia'
'Shridhar Thorat'
'Rajesh G. Gonnade'
'Akkattu T. Biju'

_publ_section_title
;
 Reaction of N-heterocyclic carbenes with chalcones leading to the
 synthesis of deoxy-Breslow intermediates in their oxidized form
;
_journal_name_full Chem.Commun.
_journal_page_first 13690
_journal_paper_doi 10.1039/C5cc05800G
_journal_volume 51
_journal_year 2015
_chemical_absolute_configuration syn
_chemical_formula_moiety 'C43 H51 B Cl2 F4 N2 O'
_chemical_formula_sum 'C43 H51 B Cl2 F4 N2 O'
_chemical_formula_weight 769.57
_chemical_name_systematic ABB_AL_125
_space_group_IT_number 19
_symmetry_cell_setting orthorhombic
_symmetry_space_group_name_Hall 'P 2ac 2ab'
_symmetry_space_group_name_H-M 'P 21 21 21'
_atom_sites_solution_hydrogens geom
_atom_sites_solution_primary direct
_atom_sites_solution_secondary difmap
_audit_creation_method SHELXL-97
_audit_update_record
;
2015-04-27 deposited with the CCDC.
2015-07-20 downloaded from the CCDC.
;
_cell_angle_alpha 90.00
_cell_angle_beta 90.00
_cell_angle_gamma 90.00
_cell_formula_units_Z 4
_cell_length_a 12.1048(2)
_cell_length_b 16.0393(3)
_cell_length_c 21.3761(4)
_cell_measurement_reflns_used 9571
_cell_measurement_temperature 150(2)
_cell_measurement_theta_max 26.33
_cell_measurement_theta_min 2.29
_cell_volume 4150.22(13)
_computing_cell_refinement 'Bruker SAINT'
_computing_data_collection 'Bruker APEX2'
_computing_data_reduction 'Bruker SAINT'
_computing_molecular_graphics 'Bruker SHELXTL'
_computing_publication_material 'Bruker SHELXTL'
_computing_structure_refinement 'SHELXL-97 (Sheldrick, 2008)'
_computing_structure_solution 'SHELXS-97 (Sheldrick, 2008)'
_diffrn_ambient_temperature 150(2)
_diffrn_measured_fraction_theta_full 1.000
_diffrn_measured_fraction_theta_max 1.000
_diffrn_measurement_device_type 'Bruker APEX-II CCD'
_diffrn_measurement_method '\f and \w scans'
_diffrn_radiation_monochromator graphite
_diffrn_radiation_source 'fine-focus sealed tube'
_diffrn_radiation_type MoK\a
_diffrn_radiation_wavelength 0.71073
_diffrn_reflns_av_R_equivalents 0.0309
_diffrn_reflns_av_sigmaI/netI 0.0194
_diffrn_reflns_limit_h_max 14
_diffrn_reflns_limit_h_min -14
_diffrn_reflns_limit_k_max 19
_diffrn_reflns_limit_k_min -19
_diffrn_reflns_limit_l_max 25
_diffrn_reflns_limit_l_min -25
_diffrn_reflns_number 46199
_diffrn_reflns_theta_full 24.99
_diffrn_reflns_theta_max 24.99
_diffrn_reflns_theta_min 1.59
_exptl_absorpt_coefficient_mu 0.209
_exptl_absorpt_correction_T_max 0.9575
_exptl_absorpt_correction_T_min 0.9119
_exptl_absorpt_correction_type multi-scan
_exptl_absorpt_process_details SADABS,(BRUKER,2006)
_exptl_crystal_colour COLOURLESS
_exptl_crystal_density_diffrn 1.232
_exptl_crystal_density_method 'not measured'
_exptl_crystal_description PLATE
_exptl_crystal_F_000 1624
_exptl_crystal_recrystallization_method 'Re-crystallisation from solvent: DCM'
_exptl_crystal_size_max 0.45
_exptl_crystal_size_mid 0.32
_exptl_crystal_size_min 0.21
_refine_diff_density_max 0.312
_refine_diff_density_min -0.328
_refine_diff_density_rms 0.036
_refine_ls_abs_structure_details 'Flack H D (1983), Acta Cryst. A39, 876-881'
_refine_ls_abs_structure_Flack 0.02(6)
_refine_ls_extinction_method none
_refine_ls_goodness_of_fit_ref 1.004
_refine_ls_hydrogen_treatment constr
_refine_ls_matrix_type full
_refine_ls_number_parameters 486
_refine_ls_number_reflns 7301
_refine_ls_number_restraints 0
_refine_ls_restrained_S_all 1.004
_refine_ls_R_factor_all 0.0419
_refine_ls_R_factor_gt 0.0384
_refine_ls_shift/su_max 0.000
_refine_ls_shift/su_mean 0.000
_refine_ls_structure_factor_coef Fsqd
_refine_ls_weighting_details 'calc w=1/[\s^2^(Fo^2^)+(0.0219P)^2^+2.6532P] where P=(Fo^2^+2Fc^2^)/3'
_refine_ls_weighting_scheme calc
_refine_ls_wR_factor_gt 0.0805
_refine_ls_wR_factor_ref 0.0824
_reflns_number_gt 6815
_reflns_number_total 7301
_reflns_threshold_expression >2sigma(I)
_cod_data_source_file c5cc05800g2.cif
_cod_data_source_block abb_al_125_0m
_cod_depositor_comments
;
The following automatic conversions were performed:

'_chemical_absolute_configuration' value 'SYN' changed to 'syn'
according to the built-in table from CIF Core dictionary named
'cif_core.dic' version 2.4.1 from 2010-06-29.

'_refine_ls_hydrogen_treatment' value 'CONSTR' changed to 'constr'
according to the built-in table from CIF Core dictionary named
'cif_core.dic' version 2.4.1 from 2010-06-29.

Automatic conversion script
Id: cif_fix_values 3392 2015-05-12 13:50:21Z andrius 
;
_cod_original_sg_symbol_H-M 'P2(1)2(1)2(1) '
_cod_database_code 7117687

loop_
_symmetry_equiv_pos_as_xyz
'x, y, z'
'x+1/2, -y+1/2, -z'
'-x, y+1/2, -z+1/2'
'-x+1/2, -y, z+1/2'

loop_
_atom_site_label
_atom_site_type_symbol
_atom_site_fract_x
_atom_site_fract_y
_atom_site_fract_z
_atom_site_U_iso_or_equiv
_atom_site_adp_type
_atom_site_occupancy
_atom_site_symmetry_multiplicity
_atom_site_calc_flag
_atom_site_refinement_flags
_atom_site_disorder_assembly
_atom_site_disorder_group
Cl1 Cl 1.11439(8) 0.35287(6) 0.00765(4) 0.0759(2) Uani 1 1 d . . .
Cl2 Cl 0.91649(9) 0.25162(6) 0.01851(4) 0.0805(3) Uani 1 1 d . . .
F1 F 0.43988(18) 0.15894(15) 0.81504(9) 0.1027(9) Uani 1 1 d . . .
F2 F 0.31012(17) 0.24673(16) 0.78450(16) 0.1433(13) Uani 1 1 d . . .
F3 F 0.47952(13) 0.25052(9) 0.74068(7) 0.0535(4) Uani 1 1 d . . .
F4 F 0.36032(12) 0.14312(9) 0.72207(7) 0.0521(4) Uani 1 1 d . . .
O1 O 0.70494(12) 0.83854(9) 0.05512(6) 0.0304(3) Uani 1 1 d . . .
N1 N 0.77820(13) 0.56003(10) 0.13514(7) 0.0201(3) Uani 1 1 d . . .
N2 N 0.69676(13) 0.59729(10) 0.22067(7) 0.0208(3) Uani 1 1 d . . .
B1 B 0.3965(2) 0.20078(17) 0.76486(14) 0.0395(6) Uani 1 1 d . . .
C1 C 0.80416(16) 0.50136(13) 0.17990(9) 0.0247(4) Uani 1 1 d . . .
H1 H 0.8497 0.4537 0.1742 0.030 Uiso 1 1 calc R . .
C2 C 0.75331(16) 0.52391(12) 0.23276(9) 0.0239(4) Uani 1 1 d . . .
H2 H 0.7555 0.4949 0.2715 0.029 Uiso 1 1 calc R . .
C3 C 0.61583(17) 0.63328(12) 0.26349(9) 0.0230(4) Uani 1 1 d . . .
C4 C 0.50814(18) 0.60166(13) 0.25981(10) 0.0279(5) Uani 1 1 d . . .
C5 C 0.47618(18) 0.53038(14) 0.21688(11) 0.0323(5) Uani 1 1 d . . .
H5 H 0.5315 0.5282 0.1822 0.039 Uiso 1 1 calc R . .
C6 C 0.3623(2) 0.54079(16) 0.18762(13) 0.0454(6) Uani 1 1 d . . .
H6A H 0.3056 0.5357 0.2201 0.068 Uiso 1 1 calc R . .
H6B H 0.3510 0.4975 0.1559 0.068 Uiso 1 1 calc R . .
H6C H 0.3571 0.5959 0.1680 0.068 Uiso 1 1 calc R . .
C7 C 0.4824(2) 0.44791(15) 0.25241(13) 0.0455(6) Uani 1 1 d . . .
H7A H 0.5568 0.4409 0.2698 0.068 Uiso 1 1 calc R . .
H7B H 0.4662 0.4018 0.2238 0.068 Uiso 1 1 calc R . .
H7C H 0.4282 0.4481 0.2865 0.068 Uiso 1 1 calc R . .
C8 C 0.43053(19) 0.63743(15) 0.29953(11) 0.0395(6) Uani 1 1 d . . .
H8 H 0.3561 0.6188 0.2982 0.047 Uiso 1 1 calc R . .
C9 C 0.4600(2) 0.69950(17) 0.34085(12) 0.0464(7) Uani 1 1 d . . .
H9 H 0.4055 0.7238 0.3671 0.056 Uiso 1 1 calc R . .
C10 C 0.5677(2) 0.72669(15) 0.34446(10) 0.0382(6) Uani 1 1 d . . .
H10 H 0.5865 0.7685 0.3741 0.046 Uiso 1 1 calc R . .
C11 C 0.64992(17) 0.69436(13) 0.30565(9) 0.0265(5) Uani 1 1 d . . .
C12 C 0.76922(17) 0.72255(13) 0.31204(9) 0.0261(5) Uani 1 1 d . . .
H12 H 0.8081 0.7098 0.2719 0.031 Uiso 1 1 calc R . .
C13 C 0.7793(2) 0.81632(14) 0.32421(11) 0.0360(5) Uani 1 1 d . . .
H13A H 0.7359 0.8469 0.2930 0.054 Uiso 1 1 calc R . .
H13B H 0.8570 0.8330 0.3212 0.054 Uiso 1 1 calc R . .
H13C H 0.7513 0.8291 0.3662 0.054 Uiso 1 1 calc R . .
C14 C 0.8266(2) 0.67401(15) 0.36442(10) 0.0382(6) Uani 1 1 d . . .
H14A H 0.7875 0.6834 0.4039 0.057 Uiso 1 1 calc R . .
H14B H 0.9032 0.6932 0.3684 0.057 Uiso 1 1 calc R . .
H14C H 0.8260 0.6144 0.3544 0.057 Uiso 1 1 calc R . .
C15 C 0.81708(17) 0.55580(12) 0.07068(9) 0.0231(4) Uani 1 1 d . . .
C16 C 0.74803(18) 0.51771(13) 0.02660(10) 0.0294(5) Uani 1 1 d . . .
C17 C 0.63567(19) 0.48173(15) 0.04334(11) 0.0394(6) Uani 1 1 d . . .
H17 H 0.6048 0.5160 0.0783 0.047 Uiso 1 1 calc R . .
C18 C 0.6466(3) 0.39241(17) 0.06696(14) 0.0589(8) Uani 1 1 d . . .
H18A H 0.6802 0.3578 0.0344 0.088 Uiso 1 1 calc R . .
H18B H 0.5732 0.3705 0.0773 0.088 Uiso 1 1 calc R . .
H18C H 0.6933 0.3916 0.1044 0.088 Uiso 1 1 calc R . .
C19 C 0.5524(2) 0.48454(19) -0.01068(13) 0.0560(8) Uani 1 1 d . . .
H19A H 0.5710 0.4414 -0.0414 0.084 Uiso 1 1 calc R . .
H19B H 0.5552 0.5394 -0.0307 0.084 Uiso 1 1 calc R . .
H19C H 0.4779 0.4746 0.0056 0.084 Uiso 1 1 calc R . .
C20 C 0.7907(2) 0.51174(15) -0.03404(10) 0.0385(6) Uani 1 1 d . . .
H20 H 0.7472 0.4866 -0.0659 0.046 Uiso 1 1 calc R . .
C21 C 0.8942(2) 0.54132(15) -0.04874(11) 0.0394(6) Uani 1 1 d . . .
H21 H 0.9214 0.5355 -0.0902 0.047 Uiso 1 1 calc R . .
C22 C 0.95870(19) 0.57921(14) -0.00403(10) 0.0336(5) Uani 1 1 d . . .
H22 H 1.0295 0.6000 -0.0151 0.040 Uiso 1 1 calc R . .
C23 C 0.92139(17) 0.58762(12) 0.05762(9) 0.0255(4) Uani 1 1 d . . .
C24 C 0.99266(17) 0.63088(14) 0.10614(10) 0.0309(5) Uani 1 1 d . . .
H24 H 0.9482 0.6362 0.1454 0.037 Uiso 1 1 calc R . .
C25 C 1.02444(19) 0.71872(15) 0.08496(11) 0.0370(6) Uani 1 1 d . . .
H25A H 1.0755 0.7151 0.0495 0.056 Uiso 1 1 calc R . .
H25B H 1.0604 0.7482 0.1196 0.056 Uiso 1 1 calc R . .
H25C H 0.9579 0.7491 0.0723 0.056 Uiso 1 1 calc R . .
C26 C 1.0954(2) 0.57948(18) 0.12138(13) 0.0514(7) Uani 1 1 d . . .
H26A H 1.0731 0.5242 0.1364 0.077 Uiso 1 1 calc R . .
H26B H 1.1384 0.6078 0.1539 0.077 Uiso 1 1 calc R . .
H26C H 1.1407 0.5734 0.0836 0.077 Uiso 1 1 calc R . .
C27 C 0.71345(15) 0.61892(11) 0.16033(8) 0.0186(4) Uani 1 1 d . . .
C28 C 0.67996(16) 0.69741(12) 0.12658(9) 0.0209(4) Uani 1 1 d . . .
H28 H 0.7054 0.6897 0.0825 0.025 Uiso 1 1 calc R . .
C30 C 0.4984(2) 0.68696(15) 0.06996(11) 0.0390(6) Uani 1 1 d . . .
H30 H 0.5355 0.6558 0.0385 0.047 Uiso 1 1 calc R . .
C29 C 0.55588(17) 0.71390(12) 0.12209(10) 0.0255(4) Uani 1 1 d . . .
C31 C 0.3857(2) 0.70542(18) 0.06319(15) 0.0578(9) Uani 1 1 d . . .
H31 H 0.3466 0.6871 0.0272 0.069 Uiso 1 1 calc R . .
C32 C 0.3322(2) 0.74993(19) 0.10878(16) 0.0588(8) Uani 1 1 d . . .
H32 H 0.2560 0.7625 0.1042 0.071 Uiso 1 1 calc R . .
C33 C 0.3869(2) 0.77596(16) 0.16004(14) 0.0475(7) Uani 1 1 d . . .
H33 H 0.3488 0.8064 0.1915 0.057 Uiso 1 1 calc R . .
C34 C 0.49846(18) 0.75858(14) 0.16722(11) 0.0332(5) Uani 1 1 d . . .
H34 H 0.5361 0.7775 0.2035 0.040 Uiso 1 1 calc R . .
C35 C 0.74611(16) 0.77132(12) 0.15167(9) 0.0228(4) Uani 1 1 d . . .
H35A H 0.7139 0.7895 0.1920 0.027 Uiso 1 1 calc R . .
H35B H 0.8231 0.7534 0.1596 0.027 Uiso 1 1 calc R . .
C36 C 0.74688(16) 0.84436(13) 0.10652(9) 0.0228(4) Uani 1 1 d . . .
C38 C 0.77082(19) 0.99763(14) 0.09913(12) 0.0368(5) Uani 1 1 d . . .
H38 H 0.7196 0.9978 0.0654 0.044 Uiso 1 1 calc R . .
C40 C 0.8926(2) 1.07200(17) 0.16789(14) 0.0526(7) Uani 1 1 d . . .
H40 H 0.9232 1.1232 0.1821 0.063 Uiso 1 1 calc R . .
C39 C 0.8172(2) 1.07172(14) 0.11969(14) 0.0498(7) Uani 1 1 d . . .
H39 H 0.7967 1.1228 0.1004 0.060 Uiso 1 1 calc R . .
C37 C 0.79945(17) 0.92302(13) 0.12791(10) 0.0270(5) Uani 1 1 d . . .
C42 C 0.8763(2) 0.92414(15) 0.17663(11) 0.0390(6) Uani 1 1 d . . .
H42 H 0.8961 0.8737 0.1970 0.047 Uiso 1 1 calc R . .
C41 C 0.9236(2) 0.99862(17) 0.19534(13) 0.0516(7) Uani 1 1 d . . .
H41 H 0.9778 0.9988 0.2274 0.062 Uiso 1 1 calc R . .
C43 C 0.9810(3) 0.34579(19) 0.03849(14) 0.0654(9) Uani 1 1 d . . .
H43A H 0.9360 0.3928 0.0226 0.078 Uiso 1 1 calc R . .
H43B H 0.9846 0.3505 0.0846 0.078 Uiso 1 1 calc R . .

loop_
_atom_site_aniso_label
_atom_site_aniso_U_11
_atom_site_aniso_U_22
_atom_site_aniso_U_33
_atom_site_aniso_U_23
_atom_site_aniso_U_13
_atom_site_aniso_U_12
Cl1 0.0818(6) 0.0897(6) 0.0562(5) 0.0113(4) 0.0069(4) -0.0019(5)
Cl2 0.1060(7) 0.0769(6) 0.0586(5) -0.0026(4) 0.0179(5) -0.0155(5)
F1 0.1130(16) 0.1288(18) 0.0664(11) 0.0510(12) -0.0482(11) -0.0909(15)
F2 0.0578(13) 0.1085(18) 0.264(3) -0.102(2) 0.0334(18) -0.0049(13)
F3 0.0630(10) 0.0451(8) 0.0524(9) 0.0123(7) -0.0021(7) -0.0197(8)
F4 0.0583(10) 0.0475(9) 0.0505(8) -0.0046(7) -0.0098(7) -0.0123(8)
O1 0.0328(8) 0.0322(8) 0.0262(8) 0.0063(6) -0.0001(7) 0.0002(7)
N1 0.0178(8) 0.0210(8) 0.0214(8) -0.0001(7) 0.0011(7) -0.0009(7)
N2 0.0197(8) 0.0218(8) 0.0209(8) 0.0007(7) 0.0015(7) 0.0008(7)
B1 0.0388(16) 0.0333(14) 0.0465(16) -0.0055(12) 0.0027(13) -0.0055(13)
C1 0.0220(10) 0.0203(10) 0.0316(11) 0.0022(8) -0.0001(9) 0.0038(9)
C2 0.0244(10) 0.0220(10) 0.0252(10) 0.0058(8) -0.0009(8) 0.0025(8)
C3 0.0235(10) 0.0244(10) 0.0212(10) 0.0033(8) 0.0047(8) 0.0046(9)
C4 0.0264(11) 0.0297(11) 0.0275(11) 0.0056(9) 0.0044(9) -0.0012(9)
C5 0.0279(11) 0.0332(12) 0.0359(12) 0.0054(10) 0.0043(10) -0.0065(10)
C6 0.0389(14) 0.0408(14) 0.0563(16) 0.0115(12) -0.0119(12) -0.0111(11)
C7 0.0453(15) 0.0361(13) 0.0551(16) 0.0062(12) -0.0068(13) -0.0063(12)
C8 0.0247(11) 0.0498(15) 0.0442(14) 0.0039(12) 0.0118(10) -0.0041(11)
C9 0.0388(15) 0.0559(16) 0.0446(15) -0.0072(12) 0.0213(12) 0.0056(12)
C10 0.0421(14) 0.0445(14) 0.0280(11) -0.0083(10) 0.0094(10) 0.0003(12)
C11 0.0291(12) 0.0292(11) 0.0213(10) 0.0041(9) 0.0029(9) 0.0018(9)
C12 0.0284(11) 0.0282(11) 0.0217(10) -0.0005(8) -0.0020(8) 0.0023(9)
C13 0.0371(13) 0.0358(13) 0.0352(12) -0.0026(10) -0.0045(10) -0.0005(10)
C14 0.0421(14) 0.0436(14) 0.0287(12) 0.0033(10) -0.0074(10) 0.0051(11)
C15 0.0262(11) 0.0218(10) 0.0212(10) 0.0012(8) 0.0025(8) 0.0035(8)
C16 0.0311(12) 0.0272(11) 0.0297(11) -0.0040(9) 0.0002(9) -0.0016(9)
C17 0.0351(13) 0.0456(14) 0.0375(13) -0.0145(11) 0.0017(10) -0.0139(11)
C18 0.0610(19) 0.0513(17) 0.0643(18) -0.0049(14) 0.0005(15) -0.0283(14)
C19 0.0405(15) 0.072(2) 0.0551(17) -0.0276(15) -0.0059(13) -0.0094(14)
C20 0.0485(15) 0.0390(13) 0.0279(11) -0.0092(10) -0.0014(11) -0.0067(12)
C21 0.0530(15) 0.0390(13) 0.0263(11) -0.0051(10) 0.0112(11) -0.0038(12)
C22 0.0341(13) 0.0338(12) 0.0329(12) 0.0004(10) 0.0100(10) -0.0022(10)
C23 0.0257(11) 0.0233(10) 0.0274(11) 0.0014(8) 0.0017(9) 0.0028(9)
C24 0.0221(11) 0.0421(13) 0.0286(11) -0.0004(10) 0.0018(9) -0.0024(10)
C25 0.0305(12) 0.0449(14) 0.0356(13) -0.0066(10) 0.0036(10) -0.0118(11)
C26 0.0325(14) 0.0648(18) 0.0569(17) 0.0041(14) -0.0082(12) 0.0090(13)
C27 0.0144(9) 0.0201(9) 0.0213(9) -0.0003(8) -0.0002(8) -0.0042(8)
C28 0.0216(10) 0.0203(10) 0.0207(10) 0.0026(8) 0.0001(8) 0.0004(8)
C30 0.0420(14) 0.0385(13) 0.0365(13) 0.0092(10) -0.0130(11) -0.0110(11)
C29 0.0229(10) 0.0213(10) 0.0322(11) 0.0101(8) -0.0062(9) -0.0025(8)
C31 0.0473(17) 0.0631(18) 0.0630(19) 0.0279(16) -0.0355(15) -0.0263(15)
C32 0.0242(13) 0.0552(17) 0.097(2) 0.0360(18) -0.0092(15) -0.0046(13)
C33 0.0234(12) 0.0376(14) 0.0815(19) 0.0161(13) 0.0081(13) 0.0026(11)
C34 0.0244(11) 0.0284(12) 0.0468(13) 0.0055(10) 0.0020(10) 0.0011(9)
C35 0.0195(10) 0.0234(10) 0.0254(10) 0.0036(8) 0.0000(8) 0.0007(8)
C36 0.0154(10) 0.0262(10) 0.0267(11) 0.0045(8) 0.0055(8) 0.0040(8)
C38 0.0313(13) 0.0289(11) 0.0501(14) 0.0091(10) 0.0117(10) 0.0009(10)
C40 0.0427(15) 0.0391(15) 0.076(2) -0.0184(14) 0.0220(15) -0.0159(13)
C39 0.0467(16) 0.0197(12) 0.083(2) 0.0059(12) 0.0310(15) 0.0019(11)
C37 0.0250(11) 0.0256(11) 0.0304(11) 0.0015(9) 0.0115(9) -0.0007(9)
C42 0.0357(13) 0.0346(13) 0.0466(14) 0.0004(10) 0.0020(11) -0.0087(11)
C41 0.0466(16) 0.0457(16) 0.0625(17) -0.0097(14) 0.0009(13) -0.0194(13)
C43 0.089(2) 0.0515(17) 0.0559(18) 0.0047(14) 0.0157(16) 0.0151(17)

loop_
_atom_type_symbol
_atom_type_description
_atom_type_scat_dispersion_real
_atom_type_scat_dispersion_imag
_atom_type_scat_source
C C 0.0033 0.0016 'International Tables Vol C Tables 4.2.6.8 and 6.1.1.4'
H H 0.0000 0.0000 'International Tables Vol C Tables 4.2.6.8 and 6.1.1.4'
N N 0.0061 0.0033 'International Tables Vol C Tables 4.2.6.8 and 6.1.1.4'
O O 0.0106 0.0060 'International Tables Vol C Tables 4.2.6.8 and 6.1.1.4'
Cl Cl 0.1484 0.1585 'International Tables Vol C Tables 4.2.6.8 and 6.1.1.4'
F F 0.0171 0.0103 'International Tables Vol C Tables 4.2.6.8 and 6.1.1.4'
B B 0.0013 0.0007 'International Tables Vol C Tables 4.2.6.8 and 6.1.1.4'

loop_
_geom_angle_atom_site_label_1
_geom_angle_atom_site_label_2
_geom_angle_atom_site_label_3
_geom_angle
_geom_angle_site_symmetry_1
_geom_angle_site_symmetry_3
C27 N1 C1 109.61(15) . .
C27 N1 C15 126.97(16) . .
C1 N1 C15 123.42(16) . .
C27 N2 C2 108.80(16) . .
C27 N2 C3 126.69(16) . .
C2 N2 C3 123.40(15) . .
F2 B1 F1 108.8(3) . .
F2 B1 F4 109.2(2) . .
F1 B1 F4 108.3(2) . .
F2 B1 F3 111.4(2) . .
F1 B1 F3 107.3(2) . .
F4 B1 F3 111.8(2) . .
C2 C1 N1 107.28(17) . .
C2 C1 H1 126.4 . .
N1 C1 H1 126.4 . .
C1 C2 N2 107.44(17) . .
C1 C2 H2 126.3 . .
N2 C2 H2 126.3 . .
C11 C3 C4 124.50(18) . .
C11 C3 N2 119.00(18) . .
C4 C3 N2 116.49(17) . .
C8 C4 C3 116.4(2) . .
C8 C4 C5 120.6(2) . .
C3 C4 C5 122.98(19) . .
C4 C5 C6 113.4(2) . .
C4 C5 C7 109.84(19) . .
C6 C5 C7 110.12(19) . .
C4 C5 H5 107.8 . .
C6 C5 H5 107.8 . .
C7 C5 H5 107.8 . .
C5 C6 H6A 109.5 . .
C5 C6 H6B 109.5 . .
H6A C6 H6B 109.5 . .
C5 C6 H6C 109.5 . .
H6A C6 H6C 109.5 . .
H6B C6 H6C 109.5 . .
C5 C7 H7A 109.5 . .
C5 C7 H7B 109.5 . .
H7A C7 H7B 109.5 . .
C5 C7 H7C 109.5 . .
H7A C7 H7C 109.5 . .
H7B C7 H7C 109.5 . .
C9 C8 C4 121.0(2) . .
C9 C8 H8 119.5 . .
C4 C8 H8 119.5 . .
C8 C9 C10 120.7(2) . .
C8 C9 H9 119.7 . .
C10 C9 H9 119.7 . .
C9 C10 C11 121.6(2) . .
C9 C10 H10 119.2 . .
C11 C10 H10 119.2 . .
C3 C11 C10 115.7(2) . .
C3 C11 C12 123.28(18) . .
C10 C11 C12 120.9(2) . .
C11 C12 C14 110.23(18) . .
C11 C12 C13 112.53(18) . .
C14 C12 C13 109.83(18) . .
C11 C12 H12 108.0 . .
C14 C12 H12 108.0 . .
C13 C12 H12 108.0 . .
C12 C13 H13A 109.5 . .
C12 C13 H13B 109.5 . .
H13A C13 H13B 109.5 . .
C12 C13 H13C 109.5 . .
H13A C13 H13C 109.5 . .
H13B C13 H13C 109.5 . .
C12 C14 H14A 109.5 . .
C12 C14 H14B 109.5 . .
H14A C14 H14B 109.5 . .
C12 C14 H14C 109.5 . .
H14A C14 H14C 109.5 . .
H14B C14 H14C 109.5 . .
C23 C15 C16 124.57(19) . .
C23 C15 N1 117.77(18) . .
C16 C15 N1 117.63(18) . .
C20 C16 C15 115.7(2) . .
C20 C16 C17 121.5(2) . .
C15 C16 C17 122.78(19) . .
C16 C17 C18 110.9(2) . .
C16 C17 C19 113.5(2) . .
C18 C17 C19 109.5(2) . .
C16 C17 H17 107.5 . .
C18 C17 H17 107.5 . .
C19 C17 H17 107.5 . .
C17 C18 H18A 109.5 . .
C17 C18 H18B 109.5 . .
H18A C18 H18B 109.5 . .
C17 C18 H18C 109.5 . .
H18A C18 H18C 109.5 . .
H18B C18 H18C 109.5 . .
C17 C19 H19A 109.5 . .
C17 C19 H19B 109.5 . .
H19A C19 H19B 109.5 . .
C17 C19 H19C 109.5 . .
H19A C19 H19C 109.5 . .
H19B C19 H19C 109.5 . .
C21 C20 C16 121.6(2) . .
C21 C20 H20 119.2 . .
C16 C20 H20 119.2 . .
C22 C21 C20 120.7(2) . .
C22 C21 H21 119.7 . .
C20 C21 H21 119.7 . .
C21 C22 C23 120.9(2) . .
C21 C22 H22 119.5 . .
C23 C22 H22 119.5 . .
C15 C23 C22 116.54(19) . .
C15 C23 C24 123.17(18) . .
C22 C23 C24 120.28(19) . .
C23 C24 C25 111.23(18) . .
C23 C24 C26 111.23(19) . .
C25 C24 C26 110.83(19) . .
C23 C24 H24 107.8 . .
C25 C24 H24 107.8 . .
C26 C24 H24 107.8 . .
C24 C25 H25A 109.5 . .
C24 C25 H25B 109.5 . .
H25A C25 H25B 109.5 . .
C24 C25 H25C 109.5 . .
H25A C25 H25C 109.5 . .
H25B C25 H25C 109.5 . .
C24 C26 H26A 109.5 . .
C24 C26 H26B 109.5 . .
H26A C26 H26B 109.5 . .
C24 C26 H26C 109.5 . .
H26A C26 H26C 109.5 . .
H26B C26 H26C 109.5 . .
N1 C27 N2 106.86(16) . .
N1 C27 C28 123.63(16) . .
N2 C27 C28 129.17(17) . .
C27 C28 C35 109.83(15) . .
C27 C28 C29 116.05(16) . .
C35 C28 C29 113.76(16) . .
C27 C28 H28 105.4 . .
C35 C28 H28 105.4 . .
C29 C28 H28 105.4 . .
C29 C30 C31 120.4(3) . .
C29 C30 H30 119.8 . .
C31 C30 H30 119.8 . .
C30 C29 C34 118.0(2) . .
C30 C29 C28 119.4(2) . .
C34 C29 C28 122.54(19) . .
C32 C31 C30 119.7(3) . .
C32 C31 H31 120.2 . .
C30 C31 H31 120.2 . .
C33 C32 C31 120.6(3) . .
C33 C32 H32 119.7 . .
C31 C32 H32 119.7 . .
C32 C33 C34 120.4(3) . .
C32 C33 H33 119.8 . .
C34 C33 H33 119.8 . .
C29 C34 C33 120.9(2) . .
C29 C34 H34 119.5 . .
C33 C34 H34 119.5 . .
C36 C35 C28 112.26(16) . .
C36 C35 H35A 109.2 . .
C28 C35 H35A 109.2 . .
C36 C35 H35B 109.2 . .
C28 C35 H35B 109.2 . .
H35A C35 H35B 107.9 . .
O1 C36 C37 121.55(18) . .
O1 C36 C35 120.90(18) . .
C37 C36 C35 117.55(17) . .
C39 C38 C37 119.8(2) . .
C39 C38 H38 120.1 . .
C37 C38 H38 120.1 . .
C41 C40 C39 120.0(2) . .
C41 C40 H40 120.0 . .
C39 C40 H40 120.0 . .
C40 C39 C38 120.6(2) . .
C40 C39 H39 119.7 . .
C38 C39 H39 119.7 . .
C38 C37 C42 119.0(2) . .
C38 C37 C36 119.2(2) . .
C42 C37 C36 121.73(19) . .
C41 C42 C37 120.1(2) . .
C41 C42 H42 119.9 . .
C37 C42 H42 119.9 . .
C40 C41 C42 120.4(3) . .
C40 C41 H41 119.8 . .
C42 C41 H41 119.8 . .
Cl1 C43 Cl2 112.05(17) . .
Cl1 C43 H43A 109.2 . .
Cl2 C43 H43A 109.2 . .
Cl1 C43 H43B 109.2 . .
Cl2 C43 H43B 109.2 . .
H43A C43 H43B 107.9 . .

loop_
_geom_bond_atom_site_label_1
_geom_bond_atom_site_label_2
_geom_bond_distance
_geom_bond_site_symmetry_2
Cl1 C43 1.748(3) .
Cl2 C43 1.753(3) .
F1 B1 1.370(3) .
F2 B1 1.346(3) .
F3 B1 1.383(3) .
F4 B1 1.372(3) .
O1 C36 1.214(2) .
N1 C27 1.340(2) .
N1 C1 1.378(3) .
N1 C15 1.458(2) .
N2 C27 1.351(2) .
N2 C2 1.386(2) .
N2 C3 1.460(2) .
C1 C2 1.337(3) .
C1 H1 0.9500 .
C2 H2 0.9500 .
C3 C11 1.394(3) .
C3 C4 1.401(3) .
C4 C8 1.390(3) .
C4 C5 1.516(3) .
C5 C6 1.523(3) .
C5 C7 1.527(3) .
C5 H5 1.0000 .
C6 H6A 0.9800 .
C6 H6B 0.9800 .
C6 H6C 0.9800 .
C7 H7A 0.9800 .
C7 H7B 0.9800 .
C7 H7C 0.9800 .
C8 C9 1.378(4) .
C8 H8 0.9500 .
C9 C10 1.376(4) .
C9 H9 0.9500 .
C10 C11 1.396(3) .
C10 H10 0.9500 .
C11 C12 1.519(3) .
C12 C14 1.531(3) .
C12 C13 1.531(3) .
C12 H12 1.0000 .
C13 H13A 0.9800 .
C13 H13B 0.9800 .
C13 H13C 0.9800 .
C14 H14A 0.9800 .
C14 H14B 0.9800 .
C14 H14C 0.9800 .
C15 C23 1.390(3) .
C15 C16 1.400(3) .
C16 C20 1.399(3) .
C16 C17 1.520(3) .
C17 C18 1.525(4) .
C17 C19 1.533(3) .
C17 H17 1.0000 .
C18 H18A 0.9800 .
C18 H18B 0.9800 .
C18 H18C 0.9800 .
C19 H19A 0.9800 .
C19 H19B 0.9800 .
C19 H19C 0.9800 .
C20 C21 1.376(3) .
C20 H20 0.9500 .
C21 C22 1.376(3) .
C21 H21 0.9500 .
C22 C23 1.399(3) .
C22 H22 0.9500 .
C23 C24 1.517(3) .
C24 C25 1.529(3) .
C24 C26 1.528(3) .
C24 H24 1.0000 .
C25 H25A 0.9800 .
C25 H25B 0.9800 .
C25 H25C 0.9800 .
C26 H26A 0.9800 .
C26 H26B 0.9800 .
C26 H26C 0.9800 .
C27 C28 1.507(3) .
C28 C35 1.528(3) .
C28 C29 1.528(3) .
C28 H28 1.0000 .
C30 C29 1.383(3) .
C30 C31 1.404(4) .
C30 H30 0.9500 .
C29 C34 1.388(3) .
C31 C32 1.370(4) .
C31 H31 0.9500 .
C32 C33 1.346(4) .
C32 H32 0.9500 .
C33 C34 1.388(3) .
C33 H33 0.9500 .
C34 H34 0.9500 .
C35 C36 1.518(3) .
C35 H35A 0.9900 .
C35 H35B 0.9900 .
C36 C37 1.485(3) .
C38 C39 1.386(4) .
C38 C37 1.389(3) .
C38 H38 0.9500 .
C40 C41 1.367(4) .
C40 C39 1.377(4) .
C40 H40 0.9500 .
C39 H39 0.9500 .
C37 C42 1.396(3) .
C42 C41 1.384(3) .
C42 H42 0.9500 .
C41 H41 0.9500 .
C43 H43A 0.9900 .
C43 H43B 0.9900 .

loop_
_geom_torsion_atom_site_label_1
_geom_torsion_atom_site_label_2
_geom_torsion_atom_site_label_3
_geom_torsion_atom_site_label_4
_geom_torsion
_geom_torsion_site_symmetry_1
_geom_torsion_site_symmetry_2
_geom_torsion_site_symmetry_3
_geom_torsion_site_symmetry_4
C27 N1 C1 C2 1.0(2) . . . .
C15 N1 C1 C2 -178.86(17) . . . .
N1 C1 C2 N2 -0.6(2) . . . .
C27 N2 C2 C1 0.1(2) . . . .
C3 N2 C2 C1 168.77(18) . . . .
C27 N2 C3 C11 -98.4(2) . . . .
C2 N2 C3 C11 95.0(2) . . . .
C27 N2 C3 C4 83.0(2) . . . .
C2 N2 C3 C4 -83.6(2) . . . .
C11 C3 C4 C8 3.0(3) . . . .
N2 C3 C4 C8 -178.45(18) . . . .
C11 C3 C4 C5 -174.98(19) . . . .
N2 C3 C4 C5 3.5(3) . . . .
C8 C4 C5 C6 39.7(3) . . . .
C3 C4 C5 C6 -142.3(2) . . . .
C8 C4 C5 C7 -83.9(3) . . . .
C3 C4 C5 C7 94.0(2) . . . .
C3 C4 C8 C9 -1.2(3) . . . .
C5 C4 C8 C9 176.9(2) . . . .
C4 C8 C9 C10 -1.0(4) . . . .
C8 C9 C10 C11 1.7(4) . . . .
C4 C3 C11 C10 -2.4(3) . . . .
N2 C3 C11 C10 179.11(18) . . . .
C4 C3 C11 C12 175.01(19) . . . .
N2 C3 C11 C12 -3.5(3) . . . .
C9 C10 C11 C3 0.0(3) . . . .
C9 C10 C11 C12 -177.5(2) . . . .
C3 C11 C12 C14 -94.4(2) . . . .
C10 C11 C12 C14 82.9(2) . . . .
C3 C11 C12 C13 142.6(2) . . . .
C10 C11 C12 C13 -40.1(3) . . . .
C27 N1 C15 C23 95.9(2) . . . .
C1 N1 C15 C23 -84.3(2) . . . .
C27 N1 C15 C16 -85.9(2) . . . .
C1 N1 C15 C16 93.9(2) . . . .
C23 C15 C16 C20 0.7(3) . . . .
N1 C15 C16 C20 -177.27(19) . . . .
C23 C15 C16 C17 178.4(2) . . . .
N1 C15 C16 C17 0.3(3) . . . .
C20 C16 C17 C18 91.7(3) . . . .
C15 C16 C17 C18 -85.8(3) . . . .
C20 C16 C17 C19 -32.1(3) . . . .
C15 C16 C17 C19 150.4(2) . . . .
C15 C16 C20 C21 0.3(3) . . . .
C17 C16 C20 C21 -177.4(2) . . . .
C16 C20 C21 C22 -1.0(4) . . . .
C20 C21 C22 C23 0.9(4) . . . .
C16 C15 C23 C22 -0.9(3) . . . .
N1 C15 C23 C22 177.10(18) . . . .
C16 C15 C23 C24 178.09(19) . . . .
N1 C15 C23 C24 -3.9(3) . . . .
C21 C22 C23 C15 0.1(3) . . . .
C21 C22 C23 C24 -178.9(2) . . . .
C15 C23 C24 C25 -123.3(2) . . . .
C22 C23 C24 C25 55.7(3) . . . .
C15 C23 C24 C26 112.7(2) . . . .
C22 C23 C24 C26 -68.4(3) . . . .
C1 N1 C27 N2 -0.9(2) . . . .
C15 N1 C27 N2 178.93(17) . . . .
C1 N1 C27 C28 172.97(17) . . . .
C15 N1 C27 C28 -7.2(3) . . . .
C2 N2 C27 N1 0.5(2) . . . .
C3 N2 C27 N1 -167.70(17) . . . .
C2 N2 C27 C28 -172.92(18) . . . .
C3 N2 C27 C28 18.9(3) . . . .
N1 C27 C28 C35 -104.3(2) . . . .
N2 C27 C28 C35 68.1(2) . . . .
N1 C27 C28 C29 124.9(2) . . . .
N2 C27 C28 C29 -62.7(3) . . . .
C31 C30 C29 C34 0.6(3) . . . .
C31 C30 C29 C28 -176.5(2) . . . .
C27 C28 C29 C30 -93.3(2) . . . .
C35 C28 C29 C30 137.85(19) . . . .
C27 C28 C29 C34 89.8(2) . . . .
C35 C28 C29 C34 -39.1(3) . . . .
C29 C30 C31 C32 -0.4(4) . . . .
C30 C31 C32 C33 -0.1(4) . . . .
C31 C32 C33 C34 0.5(4) . . . .
C30 C29 C34 C33 -0.3(3) . . . .
C28 C29 C34 C33 176.7(2) . . . .
C32 C33 C34 C29 -0.3(4) . . . .
C27 C28 C35 C36 160.23(16) . . . .
C29 C28 C35 C36 -67.8(2) . . . .
C28 C35 C36 O1 -4.9(3) . . . .
C28 C35 C36 C37 174.37(16) . . . .
C41 C40 C39 C38 0.9(4) . . . .
C37 C38 C39 C40 0.9(3) . . . .
C39 C38 C37 C42 -1.1(3) . . . .
C39 C38 C37 C36 178.4(2) . . . .
O1 C36 C37 C38 21.0(3) . . . .
C35 C36 C37 C38 -158.30(18) . . . .
O1 C36 C37 C42 -159.6(2) . . . .
C35 C36 C37 C42 21.1(3) . . . .
C38 C37 C42 C41 -0.5(3) . . . .
C36 C37 C42 C41 -180.0(2) . . . .
C39 C40 C41 C42 -2.5(4) . . . .
C37 C42 C41 C40 2.4(4) . . . .
